data_7023880
loop_
_publ_author_name
'Liu, Bin'
'Jia, Yan-Yan'
'Yang, Huai-Qing'
'Yang, Jian-Hui'
'Xue, Gang-Lin'

_publ_section_title
;
 Incorporation of M(H2O)6(2+) between layers {M(H2O)2Ru2(CO3)4Cl2}n(2n-)
 (M = Zn, Mn): syntheses, structures and magnetic properties.
;
_journal_issue 48
_journal_name_full 'Dalton transactions (Cambridge, England : 2003)'
_journal_page_first 16742
_journal_page_last 16748
_journal_paper_doi 10.1039/c3dt51612a
_journal_volume 42
_journal_year 2013
_chemical_formula_moiety 'C4 Cl2 K O24 Ru2 Zn2'
_chemical_formula_sum 'C4 Cl2 K O24 Ru2 Zn2'
_chemical_formula_weight 874.92
_chemical_name_systematic
; 
 ? 
;
_space_group_IT_number 12
_symmetry_cell_setting monoclinic
_symmetry_space_group_name_Hall '-C 2y'
_symmetry_space_group_name_H-M 'C 1 2/m 1'
_atom_sites_solution_primary direct
_atom_sites_solution_secondary difmap
_audit_creation_method SHELXL-97
_cell_angle_alpha 90.00
_cell_angle_beta 104.882(2)
_cell_angle_gamma 90.00
_cell_formula_units_Z 4
_cell_length_a 15.771(2)
_cell_length_b 15.374(2)
_cell_length_c 10.6099(17)
_cell_measurement_temperature 296(2)
_cell_volume 2486.2(6)
_computing_cell_refinement 'Bruker SMART'
_computing_data_collection 'Bruker SMART'
_computing_data_reduction 'Bruker SHELXTL'
_computing_molecular_graphics 'Bruker SHELXTL'
_computing_publication_material 'Bruker SHELXTL'
_computing_structure_refinement 'SHELXL-97 (Sheldrick, 1997)'
_computing_structure_solution 'SHELXS-97 (Sheldrick, 1990)'
_diffrn_ambient_temperature 296(2)
_diffrn_measured_fraction_theta_full 0.994
_diffrn_measured_fraction_theta_max 0.994
_diffrn_measurement_device_type 'APEX II CCD'
_diffrn_measurement_method '\w-\p scans'
_diffrn_radiation_monochromator graphite
_diffrn_radiation_source 'fine-focus sealed tube'
_diffrn_radiation_type MoK\a
_diffrn_radiation_wavelength 0.71073
_diffrn_reflns_av_R_equivalents 0.0254
_diffrn_reflns_av_sigmaI/netI 0.0325
_diffrn_reflns_limit_h_max 19
_diffrn_reflns_limit_h_min -16
_diffrn_reflns_limit_k_max 18
_diffrn_reflns_limit_k_min -18
_diffrn_reflns_limit_l_max 13
_diffrn_reflns_limit_l_min -9
_diffrn_reflns_number 6760
_diffrn_reflns_theta_full 25.98
_diffrn_reflns_theta_max 25.98
_diffrn_reflns_theta_min 1.88
_exptl_absorpt_coefficient_mu 3.577
_exptl_absorpt_correction_T_max 0.5653
_exptl_absorpt_correction_T_min 0.3674
_exptl_absorpt_correction_type multi-scan
_exptl_absorpt_process_details sadab
_exptl_crystal_colour brown
_exptl_crystal_density_diffrn 2.337
_exptl_crystal_density_method 'not measured'
_exptl_crystal_description block
_exptl_crystal_F_000 1668
_exptl_crystal_size_max 0.35
_exptl_crystal_size_mid 0.20
_exptl_crystal_size_min 0.18
_refine_diff_density_max 0.917
_refine_diff_density_min -0.833
_refine_diff_density_rms 0.246
_refine_ls_extinction_method none
_refine_ls_goodness_of_fit_ref 1.077
_refine_ls_matrix_type full
_refine_ls_number_parameters 169
_refine_ls_number_reflns 2521
_refine_ls_number_restraints 0
_refine_ls_restrained_S_all 1.077
_refine_ls_R_factor_all 0.0391
_refine_ls_R_factor_gt 0.0308
_refine_ls_shift/su_max 0.001
_refine_ls_shift/su_mean 0.000
_refine_ls_structure_factor_coef Fsqd
_refine_ls_weighting_details 'calc w=1/[\s^2^(Fo^2^)+(0.0726P)^2^+7.7865P] where P=(Fo^2^+2Fc^2^)/3'
_refine_ls_weighting_scheme calc
_refine_ls_wR_factor_gt 0.0951
_refine_ls_wR_factor_ref 0.1135
_reflns_number_gt 2182
_reflns_number_total 2521
_reflns_threshold_expression >2sigma(I)
_cod_data_source_file c3dt51612a.txt
_cod_data_source_block c2m
_cod_depositor_comments
;
The following automatic conversions were performed:

'_symmetry_cell_setting' value 'Monoclinic' changed to 'monoclinic'
according to /home/saulius/struct/CIF-dictionaries/cif_core.dic
dictionary named 'cif_core.dic' version 2.4.2 from 2011-04-26.

Automatic conversion script
Id: cif_fix_values 1891 2012-01-12 08:04:46Z andrius 
;
_cod_original_cell_volume 2486.3(7)
_cod_original_sg_symbol_H-M 'C 2/m'
_cod_database_code 7023880

loop_
_symmetry_equiv_pos_as_xyz
'x, y, z'
'-x, y, -z'
'x+1/2, y+1/2, z'
'-x+1/2, y+1/2, -z'
'-x, -y, -z'
'x, -y, z'
'-x+1/2, -y+1/2, -z'
'x+1/2, -y+1/2, z'

loop_
_atom_site_label
_atom_site_type_symbol
_atom_site_fract_x
_atom_site_fract_y
_atom_site_fract_z
_atom_site_U_iso_or_equiv
_atom_site_adp_type
_atom_site_occupancy
_atom_site_symmetry_multiplicity
_atom_site_calc_flag
_atom_site_refinement_flags
Ru1 Ru 0.51044(3) 0.5000 0.89829(5) 0.01278(17) Uani 1 2 d S
Ru2 Ru 0.95383(3) 0.5000 0.89844(5) 0.01249(17) Uani 1 2 d S
Zn1 Zn 0.7500 0.7500 1.0000 0.0156(2) Uani 1 2 d S
Zn2 Zn 0.2500 0.2500 0.5000 0.0228(2) Uani 1 2 d S
K2 K 0.34087(13) 0.5000 0.5540(2) 0.0398(5) Uani 1 2 d S
Cl2 Cl 0.54474(14) 0.5000 0.67648(19) 0.0302(5) Uani 1 2 d S
Cl1 Cl 0.84355(14) 0.5000 0.6713(2) 0.0330(5) Uani 1 2 d S
O1 O 0.6029(2) 0.5938(2) 0.9561(3) 0.0215(8) Uani 1 1 d .
O4 O 0.8828(2) 0.5940(2) 0.9555(3) 0.0201(8) Uani 1 1 d .
O3 O 0.4165(2) 0.4080(2) 0.8408(3) 0.0210(8) Uani 1 1 d .
O6 O 1.0263(2) 0.4055(2) 0.8436(4) 0.0198(8) Uani 1 1 d .
O5 O 0.8667(2) 0.6909(2) 1.1042(4) 0.0234(8) Uani 1 1 d .
O2 O 0.6844(2) 0.6768(2) 1.1129(4) 0.0240(8) Uani 1 1 d .
C2 C 0.9073(3) 0.6271(3) 1.0715(5) 0.0173(10) Uani 1 1 d .
C1 C 0.6242(3) 0.6221(3) 1.0763(5) 0.0179(10) Uani 1 1 d .
O8 O 0.1629(3) 0.1712(3) 0.5754(4) 0.0308(9) Uani 1 1 d .
O9 O 0.2589(3) 0.1472(3) 0.3735(4) 0.0287(9) Uani 1 1 d .
O10 O 0.3553(3) 0.2011(3) 0.6386(4) 0.0346(10) Uani 1 1 d .
O11 O 0.4840(3) 0.2821(3) 0.3129(5) 0.0406(11) Uani 1 1 d .
O12 O 0.5731(3) 0.9093(3) 0.6057(4) 0.0395(11) Uani 1 1 d .
O7 O 0.7239(2) 0.6553(2) 0.8457(3) 0.0197(8) Uani 1 1 d .

loop_
_atom_site_aniso_label
_atom_site_aniso_U_11
_atom_site_aniso_U_22
_atom_site_aniso_U_33
_atom_site_aniso_U_23
_atom_site_aniso_U_13
_atom_site_aniso_U_12
Ru1 0.0114(3) 0.0145(3) 0.0127(3) 0.000 0.0037(2) 0.000
Ru2 0.0107(3) 0.0123(3) 0.0141(3) 0.000 0.0024(2) 0.000
Zn1 0.0156(4) 0.0146(4) 0.0166(4) -0.0001(3) 0.0041(3) 0.0002(3)
Zn2 0.0228(5) 0.0231(5) 0.0213(5) 0.0008(3) 0.0036(4) -0.0011(4)
K2 0.0321(11) 0.0345(10) 0.0483(13) 0.000 0.0022(9) 0.000
Cl2 0.0336(11) 0.0410(11) 0.0197(9) 0.000 0.0134(8) 0.000
Cl1 0.0359(11) 0.0244(10) 0.0282(10) 0.000 -0.0109(9) 0.000
O1 0.0231(19) 0.0259(19) 0.0159(18) -0.0053(15) 0.0059(15) -0.0093(15)
O4 0.0185(18) 0.0209(18) 0.0189(19) -0.0049(14) 0.0014(15) 0.0055(14)
O3 0.024(2) 0.0264(19) 0.0141(18) -0.0025(15) 0.0078(15) -0.0085(15)
O6 0.0201(19) 0.0202(18) 0.0186(18) -0.0022(15) 0.0042(15) 0.0067(14)
O5 0.0220(19) 0.0204(18) 0.026(2) -0.0059(15) 0.0018(16) 0.0095(15)
O2 0.027(2) 0.0245(19) 0.0213(19) -0.0019(15) 0.0067(16) -0.0151(16)
C2 0.014(2) 0.018(2) 0.022(3) 0.001(2) 0.007(2) -0.0006(19)
C1 0.015(2) 0.020(2) 0.018(2) 0.001(2) 0.002(2) 0.001(2)
O8 0.031(2) 0.033(2) 0.031(2) 0.0044(18) 0.0125(18) -0.0035(18)
O9 0.032(2) 0.029(2) 0.023(2) -0.0037(17) 0.0041(17) 0.0003(18)
O10 0.031(2) 0.030(2) 0.037(2) 0.0062(19) -0.0016(19) 0.0025(18)
O11 0.040(3) 0.033(2) 0.044(3) 0.002(2) 0.003(2) 0.0034(19)
O12 0.037(3) 0.051(3) 0.032(2) 0.004(2) 0.012(2) 0.010(2)
O7 0.0187(18) 0.0202(18) 0.0202(18) -0.0031(15) 0.0052(14) 0.0003(14)

loop_
_atom_type_symbol
_atom_type_description
_atom_type_scat_dispersion_real
_atom_type_scat_dispersion_imag
_atom_type_scat_source
C C 0.0033 0.0016 'International Tables Vol C Tables 4.2.6.8 and 6.1.1.4'
O O 0.0106 0.0060 'International Tables Vol C Tables 4.2.6.8 and 6.1.1.4'
Cl Cl 0.1484 0.1585 'International Tables Vol C Tables 4.2.6.8 and 6.1.1.4'
K K 0.2009 0.2494 'International Tables Vol C Tables 4.2.6.8 and 6.1.1.4'
Zn Zn 0.2839 1.4301 'International Tables Vol C Tables 4.2.6.8 and 6.1.1.4'
Ru Ru -1.2594 0.8363 'International Tables Vol C Tables 4.2.6.8 and 6.1.1.4'

loop_
_geom_angle_atom_site_label_1
_geom_angle_atom_site_label_2
_geom_angle_atom_site_label_3
_geom_angle
_geom_angle_site_symmetry_1
_geom_angle_site_symmetry_3
O3 Ru1 O3 88.6(2) . 6_565
O3 Ru1 O1 178.99(15) . .
O3 Ru1 O1 90.46(16) 6_565 .
O3 Ru1 O1 90.46(16) . 6_565
O3 Ru1 O1 178.99(15) 6_565 6_565
O1 Ru1 O1 90.5(2) . 6_565
O3 Ru1 Ru1 90.76(10) . 5_667
O3 Ru1 Ru1 90.76(10) 6_565 5_667
O1 Ru1 Ru1 88.91(10) . 5_667
O1 Ru1 Ru1 88.91(10) 6_565 5_667
O3 Ru1 Cl2 91.94(10) . .
O3 Ru1 Cl2 91.94(10) 6_565 .
O1 Ru1 Cl2 88.43(11) . .
O1 Ru1 Cl2 88.43(11) 6_565 .
Ru1 Ru1 Cl2 176.22(6) 5_667 .
O3 Ru1 K2 56.64(10) . .
O3 Ru1 K2 56.64(10) 6_565 .
O1 Ru1 K2 123.01(11) . .
O1 Ru1 K2 123.01(11) 6_565 .
Ru1 Ru1 K2 130.86(5) 5_667 .
Cl2 Ru1 K2 52.92(6) . .
O4 Ru2 O4 91.7(2) 6_565 .
O4 Ru2 O6 179.22(15) 6_565 6_565
O4 Ru2 O6 88.26(15) . 6_565
O4 Ru2 O6 88.26(15) 6_565 .
O4 Ru2 O6 179.22(15) . .
O6 Ru2 O6 91.8(2) 6_565 .
O4 Ru2 Ru2 89.17(10) 6_565 5_767
O4 Ru2 Ru2 89.17(10) . 5_767
O6 Ru2 Ru2 90.06(11) 6_565 5_767
O6 Ru2 Ru2 90.06(11) . 5_767
O4 Ru2 Cl1 89.27(11) 6_565 .
O4 Ru2 Cl1 89.27(11) . .
O6 Ru2 Cl1 91.51(11) 6_565 .
O6 Ru2 Cl1 91.51(11) . .
Ru2 Ru2 Cl1 177.75(7) 5_767 .
O5 Zn1 O5 180.000(1) . 7_667
O5 Zn1 O2 87.80(16) . .
O5 Zn1 O2 92.20(16) 7_667 .
O5 Zn1 O2 92.20(16) . 7_667
O5 Zn1 O2 87.80(16) 7_667 7_667
O2 Zn1 O2 180.000(1) . 7_667
O5 Zn1 O7 85.46(14) . 7_667
O5 Zn1 O7 94.54(14) 7_667 7_667
O2 Zn1 O7 87.39(14) . 7_667
O2 Zn1 O7 92.61(14) 7_667 7_667
O5 Zn1 O7 94.54(14) . .
O5 Zn1 O7 85.46(14) 7_667 .
O2 Zn1 O7 92.61(14) . .
O2 Zn1 O7 87.39(14) 7_667 .
O7 Zn1 O7 180.000(1) 7_667 .
O10 Zn2 O10 180.000(1) . 7_556
O10 Zn2 O9 89.57(16) . 7_556
O10 Zn2 O9 90.43(16) 7_556 7_556
O10 Zn2 O9 90.43(16) . .
O10 Zn2 O9 89.57(16) 7_556 .
O9 Zn2 O9 180.0 7_556 .
O10 Zn2 O8 90.22(17) . .
O10 Zn2 O8 89.78(17) 7_556 .
O9 Zn2 O8 91.86(16) 7_556 .
O9 Zn2 O8 88.14(16) . .
O10 Zn2 O8 89.78(17) . 7_556
O10 Zn2 O8 90.22(17) 7_556 7_556
O9 Zn2 O8 88.14(16) 7_556 7_556
O9 Zn2 O8 91.86(16) . 7_556
O8 Zn2 O8 180.00(18) . 7_556
O10 Zn2 K2 93.09(12) . .
O10 Zn2 K2 86.91(12) 7_556 .
O9 Zn2 K2 44.13(12) 7_556 .
O9 Zn2 K2 135.87(12) . .
O8 Zn2 K2 135.77(12) . .
O8 Zn2 K2 44.23(12) 7_556 .
O10 Zn2 K2 86.91(12) . 7_556
O10 Zn2 K2 93.09(12) 7_556 7_556
O9 Zn2 K2 135.87(12) 7_556 7_556
O9 Zn2 K2 44.13(12) . 7_556
O8 Zn2 K2 44.23(12) . 7_556
O8 Zn2 K2 135.77(12) 7_556 7_556
K2 Zn2 K2 180.0 . 7_556
O8 K2 O8 125.41(17) 7_556 4_556
O8 K2 O9 59.56(11) 7_556 7_556
O8 K2 O9 148.07(13) 4_556 7_556
O8 K2 O9 148.07(13) 7_556 4_556
O8 K2 O9 59.56(11) 4_556 4_556
O9 K2 O9 99.39(17) 7_556 4_556
O8 K2 Cl2 95.07(9) 7_556 .
O8 K2 Cl2 95.07(9) 4_556 .
O9 K2 Cl2 116.54(9) 7_556 .
O9 K2 Cl2 116.54(9) 4_556 .
O8 K2 Cl1 75.63(9) 7_556 5_666
O8 K2 Cl1 75.63(9) 4_556 5_666
O9 K2 Cl1 75.95(9) 7_556 5_666
O9 K2 Cl1 75.95(9) 4_556 5_666
Cl2 K2 Cl1 158.36(10) . 5_666
O8 K2 O3 140.37(11) 7_556 6_565
O8 K2 O3 90.33(10) 4_556 6_565
O9 K2 O3 100.30(12) 7_556 6_565
O9 K2 O3 61.50(10) 4_556 6_565
Cl2 K2 O3 61.83(8) . 6_565
Cl1 K2 O3 136.27(9) 5_666 6_565
O8 K2 O3 90.33(10) 7_556 .
O8 K2 O3 140.37(11) 4_556 .
O9 K2 O3 61.50(10) 7_556 .
O9 K2 O3 100.30(12) 4_556 .
Cl2 K2 O3 61.83(8) . .
Cl1 K2 O3 136.27(9) 5_666 .
O3 K2 O3 50.95(13) 6_565 .
O8 K2 Cl2 67.48(9) 7_556 5_666
O8 K2 Cl2 67.48(9) 4_556 5_666
O9 K2 Cl2 127.03(9) 7_556 5_666
O9 K2 Cl2 127.03(9) 4_556 5_666
Cl2 K2 Cl2 67.73(7) . 5_666
Cl1 K2 Cl2 90.63(8) 5_666 5_666
O3 K2 Cl2 122.23(9) 6_565 5_666
O3 K2 Cl2 122.23(9) . 5_666
O8 K2 Ru1 110.99(9) 7_556 .
O8 K2 Ru1 110.99(9) 4_556 .
O9 K2 Ru1 92.21(9) 7_556 .
O9 K2 Ru1 92.21(9) 4_556 .
Cl2 K2 Ru1 40.27(4) . .
Cl1 K2 Ru1 161.38(8) 5_666 .
O3 K2 Ru1 30.96(6) 6_565 .
O3 K2 Ru1 30.96(6) . .
Cl2 K2 Ru1 107.99(7) 5_666 .
O8 K2 Zn2 30.17(8) 7_556 .
O8 K2 Zn2 143.65(11) 4_556 .
O9 K2 Zn2 29.53(8) 7_556 .
O9 K2 Zn2 124.26(10) 4_556 .
Cl2 K2 Zn2 110.02(3) . .
Cl1 K2 Zn2 71.48(3) 5_666 .
O3 K2 Zn2 124.37(8) 6_565 .
O3 K2 Zn2 75.90(6) . .
Cl2 K2 Zn2 97.53(4) 5_666 .
Ru1 K2 Zn2 105.08(3) . .
O8 K2 Zn2 143.65(11) 7_556 4_556
O8 K2 Zn2 30.17(8) 4_556 4_556
O9 K2 Zn2 124.26(10) 7_556 4_556
O9 K2 Zn2 29.53(8) 4_556 4_556
Cl2 K2 Zn2 110.02(3) . 4_556
Cl1 K2 Zn2 71.48(3) 5_666 4_556
O3 K2 Zn2 75.90(6) 6_565 4_556
O3 K2 Zn2 124.37(8) . 4_556
Cl2 K2 Zn2 97.53(4) 5_666 4_556
Ru1 K2 Zn2 105.08(3) . 4_556
Zn2 K2 Zn2 139.97(5) . 4_556
Ru1 Cl2 K2 86.82(7) . .
Ru1 Cl2 K2 160.91(9) . 5_666
K2 Cl2 K2 112.27(7) . 5_666
Ru2 Cl1 K2 160.87(11) . 5_666
C1 O1 Ru1 121.0(3) . .
C2 O4 Ru2 120.9(3) . .
C1 O3 Ru1 119.6(3) 5_667 .
C1 O3 K2 130.8(3) 5_667 .
Ru1 O3 K2 92.40(12) . .
C2 O6 Ru2 119.6(3) 5_767 .
C2 O5 Zn1 128.9(3) . .
C1 O2 Zn1 128.9(3) . .
O5 C2 O6 118.9(5) . 5_767
O5 C2 O4 121.1(5) . .
O6 C2 O4 120.0(4) 5_767 .
O2 C1 O3 119.7(5) . 5_667
O2 C1 O1 120.7(5) . .
O3 C1 O1 119.6(4) 5_667 .
Zn2 O8 K2 105.60(16) . 7_556
Zn2 O9 K2 106.34(16) . 7_556

loop_
_geom_bond_atom_site_label_1
_geom_bond_atom_site_label_2
_geom_bond_distance
_geom_bond_site_symmetry_2
Ru1 O3 2.025(3) .
Ru1 O3 2.025(3) 6_565
Ru1 O1 2.031(4) .
Ru1 O1 2.031(3) 6_565
Ru1 Ru1 2.2652(11) 5_667
Ru1 Cl2 2.547(2) .
Ru1 K2 3.934(2) .
Ru2 O4 2.015(3) 6_565
Ru2 O4 2.015(3) .
Ru2 O6 2.024(3) 6_565
Ru2 O6 2.024(3) .
Ru2 Ru2 2.2701(11) 5_767
Ru2 Cl1 2.585(2) .
Zn1 O5 2.095(4) .
Zn1 O5 2.095(4) 7_667
Zn1 O2 2.100(4) .
Zn1 O2 2.100(4) 7_667
Zn1 O7 2.150(3) 7_667
Zn1 O7 2.150(3) .
Zn2 O10 2.057(4) .
Zn2 O10 2.057(4) 7_556
Zn2 O9 2.101(4) 7_556
Zn2 O9 2.101(4) .
Zn2 O8 2.134(4) .
Zn2 O8 2.134(4) 7_556
Zn2 K2 4.0907(9) .
Zn2 K2 4.0907(9) 7_556
K2 O8 2.963(4) 7_556
K2 O8 2.963(4) 4_556
K2 O9 2.968(4) 7_556
K2 O9 2.968(4) 4_556
K2 Cl2 3.143(3) .
K2 Cl1 3.256(3) 5_666
K2 O3 3.289(4) 6_565
K2 O3 3.289(4) .
K2 Cl2 3.391(3) 5_666
K2 Zn2 4.0907(9) 4_556
Cl2 K2 3.391(3) 5_666
Cl1 K2 3.256(3) 5_666
O1 C1 1.307(6) .
O4 C2 1.295(6) .
O3 C1 1.301(6) 5_667
O6 C2 1.295(6) 5_767
O5 C2 1.268(6) .
O2 C1 1.252(6) .
C2 O6 1.295(6) 5_767
C1 O3 1.301(6) 5_667
O8 K2 2.963(4) 7_556
O9 K2 2.968(4) 7_556
